data_4344546
loop_
_publ_author_name
'Kabir, Evanta'
'Wu, Chia-Hua'
'Wu, Judy I-Chia'
'Teets, Thomas S.'

_publ_section_title
;
 Heteroleptic Complexes of Cyclometalated Platinum with Triarylformazanate
 Ligands.
;
_journal_issue 2
_journal_name_full 'Inorganic chemistry'
_journal_page_first 956
_journal_page_last 963
_journal_paper_doi 10.1021/acs.inorgchem.5b02595
_journal_volume 55
_journal_year 2016
_chemical_formula_sum 'C33 H27 F2 N5 O Pt'
_chemical_formula_weight 742.68
_space_group_crystal_system triclinic
_space_group_IT_number 2
_space_group_name_Hall '-P 1'
_space_group_name_H-M_alt 'P -1'
_symmetry_space_group_name_Hall '-P 1'
_symmetry_space_group_name_H-M 'P -1'
_atom_sites_solution_hydrogens geom
_audit_creation_method SHELXL-2014/7
_cell_angle_alpha 95.274(3)
_cell_angle_beta 100.098(3)
_cell_angle_gamma 113.620(3)
_cell_formula_units_Z 2
_cell_length_a 11.104(3)
_cell_length_b 11.535(3)
_cell_length_c 13.956(4)
_cell_measurement_reflns_used 8194
_cell_measurement_temperature 123(2)
_cell_measurement_theta_max 29.26
_cell_measurement_theta_min 2.56
_cell_volume 1586.2(8)
_computing_cell_refinement 'Bruker SAINT'
_computing_data_collection 'Bruker APEX2'
_computing_data_reduction 'Bruker SAINT'
_computing_molecular_graphics 'Bruker SHELXTL'
_computing_publication_material 'Bruker SHELXTL'
_computing_structure_refinement 'SHELXL-2014/7 (Sheldrick, 2014)'
_computing_structure_solution 'SHELXS-97 (Sheldrick 2008)'
_diffrn_ambient_temperature 123(2)
_diffrn_measured_fraction_theta_full 0.989
_diffrn_measured_fraction_theta_max 0.877
_diffrn_measurement_device_type 'Bruker APEX-II CCD'
_diffrn_measurement_method '\f and \w scans'
_diffrn_radiation_type MoK\a
_diffrn_radiation_wavelength 0.71073
_diffrn_reflns_av_R_equivalents 0.0125
_diffrn_reflns_av_unetI/netI 0.0244
_diffrn_reflns_laue_measured_fraction_full 0.989
_diffrn_reflns_laue_measured_fraction_max 0.877
_diffrn_reflns_limit_h_max 15
_diffrn_reflns_limit_h_min -14
_diffrn_reflns_limit_k_max 7
_diffrn_reflns_limit_k_min -15
_diffrn_reflns_limit_l_max 17
_diffrn_reflns_limit_l_min -18
_diffrn_reflns_number 10339
_diffrn_reflns_point_group_measured_fraction_full 0.989
_diffrn_reflns_point_group_measured_fraction_max 0.877
_diffrn_reflns_theta_full 25.242
_diffrn_reflns_theta_max 29.411
_diffrn_reflns_theta_min 1.959
_exptl_absorpt_coefficient_mu 4.468
_exptl_absorpt_correction_T_max 0.7459
_exptl_absorpt_correction_T_min 0.6078
_exptl_absorpt_correction_type multi-scan
_exptl_absorpt_process_details sadabs
_exptl_crystal_colour purple
_exptl_crystal_density_diffrn 1.555
_exptl_crystal_description block
_exptl_crystal_F_000 728
_exptl_crystal_size_max 0.250
_exptl_crystal_size_mid 0.250
_exptl_crystal_size_min 0.150
_refine_diff_density_max 2.684
_refine_diff_density_min -1.129
_refine_diff_density_rms 0.096
_refine_ls_extinction_method none
_refine_ls_goodness_of_fit_ref 1.039
_refine_ls_hydrogen_treatment constr
_refine_ls_matrix_type full
_refine_ls_number_parameters 382
_refine_ls_number_reflns 7686
_refine_ls_number_restraints 0
_refine_ls_restrained_S_all 1.039
_refine_ls_R_factor_all 0.0243
_refine_ls_R_factor_gt 0.0226
_refine_ls_shift/su_max 0.000
_refine_ls_shift/su_mean 0.000
_refine_ls_structure_factor_coef Fsqd
_refine_ls_weighting_details 'w=1/[\s^2^(Fo^2^)+(0.0345P)^2^+1.0188P] where P=(Fo^2^+2Fc^2^)/3'
_refine_ls_weighting_scheme calc
_refine_ls_wR_factor_gt 0.0567
_refine_ls_wR_factor_ref 0.0572
_reflns_Friedel_coverage 0.000
_reflns_number_gt 7270
_reflns_number_total 7686
_reflns_threshold_expression 'I > 2\s(I)'
_cod_data_source_file ic5b02595_si_002.cif
_cod_data_source_block 3
_cod_original_cell_volume 1586.0(7)
_cod_database_code 4344546
_shelx_shelxl_version_number 2014/7
_shelx_space_group_comment
; 
The symmetry employed for this shelxl refinement is uniquely defined 
by the following loop, which should always be used as a source of 
symmetry information in preference to the above space-group names. 
They are only intended as comments. 
;
_shelx_estimated_absorpt_t_min 0.401
_shelx_estimated_absorpt_t_max 0.554
_platon_squeeze_void_probe_radius 1.20

loop_
_space_group_symop_operation_xyz
'x, y, z'
'-x, -y, -z'

loop_
_atom_site_label
_atom_site_type_symbol
_atom_site_fract_x
_atom_site_fract_y
_atom_site_fract_z
_atom_site_U_iso_or_equiv
_atom_site_adp_type
_atom_site_occupancy
_atom_site_site_symmetry_order
_atom_site_calc_flag
_atom_site_refinement_flags_posn
_atom_site_refinement_flags_adp
O1 O 0.2065(2) -0.2478(2) -0.55633(16) 0.0362(5) Uani 1 1 d . .
Pt1 Pt -0.22065(2) -0.23462(2) -0.10372(2) 0.01948(4) Uani 1 1 d . .
N1 N -0.1796(2) -0.0669(2) -0.01470(16) 0.0211(4) Uani 1 1 d . .
N2 N -0.2733(2) -0.1956(2) -0.24392(16) 0.0232(4) Uani 1 1 d . .
N3 N -0.2138(2) -0.2123(2) -0.31287(16) 0.0234(4) Uani 1 1 d . .
N4 N -0.1931(2) -0.3972(2) -0.26369(15) 0.0222(4) Uani 1 1 d . .
N5 N -0.2511(2) -0.3972(2) -0.18989(16) 0.0224(4) Uani 1 1 d . .
F1 F -0.0253(3) -0.0908(2) 0.28033(14) 0.0713(8) Uani 1 1 d . .
F2 F -0.0507(3) -0.4911(2) 0.15271(16) 0.0532(6) Uani 1 1 d . .
C1 C -0.1552(3) -0.2948(3) -0.30856(18) 0.0225(5) Uani 1 1 d . .
C11 C -0.1524(3) -0.2718(3) 0.02675(19) 0.0226(5) Uani 1 1 d . .
C12 C -0.1179(3) -0.1725(3) 0.1080(2) 0.0274(5) Uani 1 1 d . .
C13 C -0.0612(4) -0.1860(3) 0.2011(2) 0.0452(8) Uani 1 1 d . .
C14 C -0.0378(5) -0.2911(4) 0.2188(3) 0.0543(11) Uani 1 1 d . .
H14 H 0.0005 -0.2982 0.2832 0.065 Uiso 1 1 calc R U
C15 C -0.0728(4) -0.3857(3) 0.1380(2) 0.0399(7) Uani 1 1 d . .
C16 C -0.1273(3) -0.3788(3) 0.0434(2) 0.0290(6) Uani 1 1 d . .
H16 H -0.1478 -0.4460 -0.0101 0.035 Uiso 1 1 calc R U
C22 C -0.1357(3) -0.0591(3) 0.08444(19) 0.0239(5) Uani 1 1 d . .
C23 C -0.1099(3) 0.0511(3) 0.1506(2) 0.0289(6) Uani 1 1 d . .
H23 H -0.0826 0.0550 0.2197 0.035 Uiso 1 1 calc R U
C24 C -0.1240(3) 0.1542(3) 0.1159(2) 0.0292(6) Uani 1 1 d . .
H24 H -0.1062 0.2293 0.1607 0.035 Uiso 1 1 calc R U
C25 C -0.1640(3) 0.1470(3) 0.0153(2) 0.0275(5) Uani 1 1 d . .
H25 H -0.1730 0.2174 -0.0103 0.033 Uiso 1 1 calc R U
C26 C -0.1907(3) 0.0353(3) -0.0472(2) 0.0248(5) Uani 1 1 d . .
H26 H -0.2183 0.0304 -0.1164 0.030 Uiso 1 1 calc R U
C31 C -0.3646(3) -0.1399(3) -0.27310(19) 0.0254(5) Uani 1 1 d . .
C32 C -0.4771(3) -0.1719(3) -0.2322(2) 0.0293(6) Uani 1 1 d . .
H32 H -0.4913 -0.2293 -0.1864 0.035 Uiso 1 1 calc R U
C33 C -0.5683(3) -0.1197(3) -0.2586(2) 0.0332(6) Uani 1 1 d . .
H33 H -0.6456 -0.1432 -0.2313 0.040 Uiso 1 1 calc R U
C34 C -0.5490(3) -0.0339(3) -0.3242(2) 0.0328(6) Uani 1 1 d . .
C35 C -0.4356(3) -0.0029(3) -0.3645(2) 0.0326(6) Uani 1 1 d . .
H35 H -0.4204 0.0560 -0.4092 0.039 Uiso 1 1 calc R U
C36 C -0.3449(3) -0.0563(3) -0.3405(2) 0.0289(6) Uani 1 1 d . .
H36 H -0.2696 -0.0358 -0.3699 0.035 Uiso 1 1 calc R U
C37 C -0.6445(4) 0.0278(4) -0.3490(3) 0.0447(8) Uani 1 1 d . .
H37A H -0.6057 0.1147 -0.3096 0.067 Uiso 1 1 calc R U
H37B H -0.7312 -0.0239 -0.3339 0.067 Uiso 1 1 calc R U
H37C H -0.6588 0.0328 -0.4195 0.067 Uiso 1 1 calc R U
C41 C -0.0635(3) -0.2870(3) -0.37476(18) 0.0229(5) Uani 1 1 d . .
C42 C -0.0460(3) -0.2043(3) -0.4441(2) 0.0271(5) Uani 1 1 d . .
H42 H -0.0962 -0.1542 -0.4503 0.033 Uiso 1 1 calc R U
C43 C 0.0437(3) -0.1950(3) -0.5034(2) 0.0305(6) Uani 1 1 d . .
H43 H 0.0541 -0.1390 -0.5503 0.037 Uiso 1 1 calc R U
C44 C 0.1188(3) -0.2667(3) -0.49507(19) 0.0277(6) Uani 1 1 d . .
C45 C 0.1038(3) -0.3487(3) -0.4270(2) 0.0262(5) Uani 1 1 d . .
H45 H 0.1547 -0.3982 -0.4210 0.031 Uiso 1 1 calc R U
C46 C 0.0130(3) -0.3578(3) -0.36734(19) 0.0239(5) Uani 1 1 d . .
H46 H 0.0031 -0.4137 -0.3204 0.029 Uiso 1 1 calc R U
C47 C 0.2930(3) -0.3124(3) -0.5433(2) 0.0354(7) Uani 1 1 d . .
H47A H 0.3452 -0.2882 -0.4746 0.053 Uiso 1 1 calc R U
H47B H 0.3550 -0.2877 -0.5876 0.053 Uiso 1 1 calc R U
H47C H 0.2382 -0.4057 -0.5590 0.053 Uiso 1 1 calc R U
C51 C -0.3210(3) -0.5203(2) -0.16682(18) 0.0219(5) Uani 1 1 d . .
C52 C -0.4218(3) -0.5376(3) -0.1155(2) 0.0262(5) Uani 1 1 d . .
H52 H -0.4486 -0.4704 -0.1023 0.031 Uiso 1 1 calc R U
C53 C -0.4830(3) -0.6529(3) -0.0836(2) 0.0273(6) Uani 1 1 d . .
H53 H -0.5515 -0.6636 -0.0482 0.033 Uiso 1 1 calc R U
C54 C -0.4464(3) -0.7527(3) -0.1021(2) 0.0255(5) Uani 1 1 d . .
C55 C -0.3493(3) -0.7362(3) -0.15784(19) 0.0244(5) Uani 1 1 d . .
H55 H -0.3256 -0.8051 -0.1735 0.029 Uiso 1 1 calc R U
C56 C -0.2873(3) -0.6227(3) -0.19039(19) 0.0223(5) Uani 1 1 d . .
H56 H -0.2222 -0.6136 -0.2286 0.027 Uiso 1 1 calc R U
C57 C -0.5084(3) -0.8750(3) -0.0622(3) 0.0355(7) Uani 1 1 d . .
H57A H -0.5086 -0.8537 0.0073 0.053 Uiso 1 1 calc R U
H57B H -0.4554 -0.9248 -0.0675 0.053 Uiso 1 1 calc R U
H57C H -0.6014 -0.9260 -0.1006 0.053 Uiso 1 1 calc R U

loop_
_atom_site_aniso_label
_atom_site_aniso_U_11
_atom_site_aniso_U_22
_atom_site_aniso_U_33
_atom_site_aniso_U_23
_atom_site_aniso_U_13
_atom_site_aniso_U_12
O1 0.0413(12) 0.0481(13) 0.0272(10) 0.0130(9) 0.0201(9) 0.0208(10)
Pt1 0.02643(6) 0.02060(6) 0.01402(5) 0.00450(3) 0.00599(3) 0.01180(4)
N1 0.0230(10) 0.0234(11) 0.0181(10) 0.0043(8) 0.0067(8) 0.0102(9)
N2 0.0322(12) 0.0232(11) 0.0174(10) 0.0047(8) 0.0064(8) 0.0146(9)
N3 0.0329(11) 0.0234(11) 0.0164(9) 0.0042(8) 0.0076(8) 0.0133(9)
N4 0.0279(11) 0.0246(11) 0.0171(10) 0.0050(8) 0.0076(8) 0.0129(9)
N5 0.0302(11) 0.0229(11) 0.0184(10) 0.0058(8) 0.0092(8) 0.0135(9)
F1 0.140(2) 0.0552(14) 0.0192(9) -0.0044(9) -0.0146(12) 0.0573(16)
F2 0.0804(16) 0.0440(12) 0.0416(11) 0.0115(9) -0.0054(11) 0.0399(12)
C1 0.0298(13) 0.0229(12) 0.0156(11) 0.0046(9) 0.0057(9) 0.0114(10)
C11 0.0227(12) 0.0237(12) 0.0210(12) 0.0059(10) 0.0045(9) 0.0094(10)
C12 0.0322(14) 0.0302(14) 0.0185(12) 0.0053(10) 0.0031(10) 0.0130(12)
C13 0.071(2) 0.0404(18) 0.0212(14) 0.0006(13) -0.0044(15) 0.0274(18)
C14 0.088(3) 0.048(2) 0.0240(15) 0.0062(14) -0.0112(17) 0.036(2)
C15 0.056(2) 0.0365(17) 0.0311(16) 0.0118(13) 0.0000(14) 0.0261(16)
C16 0.0338(14) 0.0300(14) 0.0234(13) 0.0045(11) 0.0023(11) 0.0157(12)
C22 0.0238(12) 0.0264(13) 0.0197(12) 0.0032(10) 0.0056(9) 0.0089(10)
C23 0.0308(14) 0.0326(15) 0.0203(12) 0.0000(11) 0.0035(10) 0.0124(12)
C24 0.0293(14) 0.0255(14) 0.0282(14) -0.0027(11) 0.0048(11) 0.0092(11)
C25 0.0283(13) 0.0231(13) 0.0304(14) 0.0048(11) 0.0076(11) 0.0101(11)
C26 0.0285(13) 0.0242(13) 0.0209(12) 0.0045(10) 0.0065(10) 0.0100(11)
C31 0.0352(14) 0.0247(13) 0.0188(11) 0.0028(10) 0.0040(10) 0.0165(11)
C32 0.0379(15) 0.0297(14) 0.0230(13) 0.0045(11) 0.0083(11) 0.0167(12)
C33 0.0329(15) 0.0373(16) 0.0291(14) -0.0027(12) 0.0054(12) 0.0172(13)
C34 0.0377(15) 0.0310(15) 0.0283(14) -0.0050(12) -0.0027(12) 0.0194(13)
C35 0.0442(17) 0.0311(15) 0.0261(14) 0.0070(12) 0.0036(12) 0.0210(13)
C36 0.0372(15) 0.0295(14) 0.0243(13) 0.0074(11) 0.0071(11) 0.0177(12)
C37 0.0468(19) 0.047(2) 0.0428(18) -0.0037(15) -0.0048(15) 0.0313(17)
C41 0.0289(13) 0.0228(12) 0.0156(11) 0.0029(9) 0.0057(9) 0.0094(10)
C42 0.0327(14) 0.0319(14) 0.0204(12) 0.0084(11) 0.0066(10) 0.0164(12)
C43 0.0383(15) 0.0349(15) 0.0189(12) 0.0117(11) 0.0084(11) 0.0141(13)
C44 0.0308(14) 0.0311(14) 0.0173(11) 0.0023(10) 0.0094(10) 0.0083(11)
C45 0.0307(13) 0.0252(13) 0.0232(12) 0.0027(10) 0.0082(10) 0.0119(11)
C46 0.0307(13) 0.0218(12) 0.0200(11) 0.0049(10) 0.0087(10) 0.0105(10)
C47 0.0411(16) 0.0379(17) 0.0304(15) 0.0038(13) 0.0175(13) 0.0168(14)
C51 0.0259(12) 0.0215(12) 0.0181(11) 0.0036(9) 0.0049(9) 0.0100(10)
C52 0.0291(13) 0.0241(13) 0.0278(13) 0.0018(10) 0.0085(11) 0.0135(11)
C53 0.0266(13) 0.0271(14) 0.0256(13) 0.0023(11) 0.0121(10) 0.0069(11)
C54 0.0251(12) 0.0226(13) 0.0229(12) 0.0014(10) 0.0067(10) 0.0044(10)
C55 0.0275(13) 0.0226(12) 0.0234(12) 0.0035(10) 0.0069(10) 0.0107(10)
C56 0.0262(12) 0.0246(13) 0.0184(11) 0.0041(10) 0.0080(9) 0.0121(10)
C57 0.0397(16) 0.0247(14) 0.0401(17) 0.0096(13) 0.0194(13) 0.0067(12)

loop_
_atom_type_symbol
_atom_type_description
_atom_type_scat_dispersion_real
_atom_type_scat_dispersion_imag
_atom_type_scat_source
C C 0.0033 0.0016 'International Tables Vol C Tables 4.2.6.8 and 6.1.1.4'
H H 0.0000 0.0000 'International Tables Vol C Tables 4.2.6.8 and 6.1.1.4'
N N 0.0061 0.0033 'International Tables Vol C Tables 4.2.6.8 and 6.1.1.4'
O O 0.0106 0.0060 'International Tables Vol C Tables 4.2.6.8 and 6.1.1.4'
F F 0.0171 0.0103 'International Tables Vol C Tables 4.2.6.8 and 6.1.1.4'
Pt Pt -1.7033 8.3905 'International Tables Vol C Tables 4.2.6.8 and 6.1.1.4'

loop_
_geom_angle_atom_site_label_1
_geom_angle_atom_site_label_2
_geom_angle_atom_site_label_3
_geom_angle
C44 O1 C47 116.5(2)
C11 Pt1 N5 98.59(10)
C11 Pt1 N1 80.31(10)
N5 Pt1 N1 177.14(8)
C11 Pt1 N2 173.90(9)
N5 Pt1 N2 78.92(9)
N1 Pt1 N2 101.91(9)
C26 N1 C22 118.8(2)
C26 N1 Pt1 124.50(18)
C22 N1 Pt1 116.67(18)
N3 N2 C31 113.0(2)
N3 N2 Pt1 120.60(17)
C31 N2 Pt1 126.21(17)
N2 N3 C1 119.9(2)
N5 N4 C1 119.7(2)
N4 N5 C51 114.7(2)
N4 N5 Pt1 122.40(17)
C51 N5 Pt1 122.27(16)
N4 C1 N3 124.7(2)
N4 C1 C41 117.1(2)
N3 C1 C41 116.9(2)
C16 C11 C12 118.6(2)
C16 C11 Pt1 126.9(2)
C12 C11 Pt1 114.29(19)
C13 C12 C11 118.5(3)
C13 C12 C22 125.4(3)
C11 C12 C22 115.9(2)
F1 C13 C14 116.9(3)
F1 C13 C12 119.6(3)
C14 C13 C12 123.5(3)
C13 C14 C15 116.3(3)
F2 C15 C16 118.4(3)
F2 C15 C14 117.9(3)
C16 C15 C14 123.7(3)
C15 C16 C11 119.3(3)
N1 C22 C23 120.1(3)
N1 C22 C12 112.7(2)
C23 C22 C12 127.2(2)
C24 C23 C22 120.2(3)
C23 C24 C25 119.3(3)
C24 C25 C26 118.5(3)
N1 C26 C25 123.1(3)
C36 C31 C32 119.7(3)
C36 C31 N2 122.2(3)
C32 C31 N2 118.0(2)
C33 C32 C31 119.9(3)
C32 C33 C34 121.3(3)
C33 C34 C35 118.1(3)
C33 C34 C37 121.3(3)
C35 C34 C37 120.6(3)
C36 C35 C34 121.3(3)
C35 C36 C31 119.7(3)
C46 C41 C42 117.9(2)
C46 C41 C1 120.7(2)
C42 C41 C1 121.3(2)
C43 C42 C41 120.6(3)
C42 C43 C44 120.6(3)
O1 C44 C45 124.5(3)
O1 C44 C43 115.5(3)
C45 C44 C43 120.0(2)
C44 C45 C46 119.2(3)
C41 C46 C45 121.7(2)
C52 C51 C56 119.4(2)
C52 C51 N5 118.6(2)
C56 C51 N5 121.9(2)
C53 C52 C51 120.1(2)
C54 C53 C52 121.2(2)
C53 C54 C55 118.2(2)
C53 C54 C57 120.7(2)
C55 C54 C57 121.1(3)
C56 C55 C54 121.5(2)
C55 C56 C51 119.5(2)

loop_
_geom_bond_atom_site_label_1
_geom_bond_atom_site_label_2
_geom_bond_distance
O1 C44 1.372(3)
O1 C47 1.432(4)
Pt1 C11 1.998(3)
Pt1 N5 2.003(2)
Pt1 N1 2.036(2)
Pt1 N2 2.084(2)
N1 C26 1.344(3)
N1 C22 1.366(3)
N2 N3 1.300(3)
N2 C31 1.425(3)
N3 C1 1.351(3)
N4 N5 1.307(3)
N4 C1 1.340(3)
N5 C51 1.418(3)
F1 C13 1.363(4)
F2 C15 1.359(4)
C1 C41 1.473(4)
C11 C16 1.401(4)
C11 C12 1.414(4)
C12 C13 1.392(4)
C12 C22 1.457(4)
C13 C14 1.373(5)
C14 C15 1.376(5)
C15 C16 1.376(4)
C22 C23 1.396(4)
C23 C24 1.379(4)
C24 C25 1.381(4)
C25 C26 1.381(4)
C31 C36 1.390(4)
C31 C32 1.394(4)
C32 C33 1.386(4)
C33 C34 1.389(5)
C34 C35 1.398(5)
C34 C37 1.508(4)
C35 C36 1.387(4)
C41 C46 1.393(4)
C41 C42 1.405(4)
C42 C43 1.380(4)
C43 C44 1.390(4)
C44 C45 1.385(4)
C45 C46 1.396(4)
C51 C52 1.390(4)
C51 C56 1.403(4)
C52 C53 1.385(4)
C53 C54 1.384(4)
C54 C55 1.400(4)
C54 C57 1.508(4)
C55 C56 1.376(4)

loop_
_platon_squeeze_void_nr
_platon_squeeze_void_average_x
_platon_squeeze_void_average_y
_platon_squeeze_void_average_z
_platon_squeeze_void_volume
_platon_squeeze_void_count_electrons
_platon_squeeze_void_content
1 0.500 0.500 0.500 250 52 ' '
